data_7236164
loop_
_publ_author_name
'Kitos, Alexandros A.'
'Moushi, Eleni E.'
'Manos, Manolis J.'
'Papatriantafyllopoulou, Constantina'
'Tasiopoulos, Anastasios J.'
'Perlepes, Spyros P.'
'Nastopoulos, Vassilios'

_publ_section_title
;
 Solvent-dependent access to mono- and dinuclear copper(ii) assemblies
 based on a flexible imidazole ligand
;
_journal_issue 25
_journal_name_full CrystEngComm
_journal_page_first 4733
_journal_paper_doi 10.1039/C6CE00445H
_journal_volume 18
_journal_year 2016
_chemical_formula_moiety 'C36 H32 Cu N8, 2(Cl O4)'
_chemical_formula_sum 'C36 H32 Cl2 Cu N8 O8'
_chemical_formula_weight 839.13
_space_group_crystal_system orthorhombic
_space_group_IT_number 41
_space_group_name_Hall 'A 2 -2ab'
_space_group_name_H-M_alt 'A e a 2'
_atom_sites_solution_hydrogens geom
_atom_sites_solution_primary direct
_atom_sites_solution_secondary difmap
_audit_creation_method SHELXL-2014/7
_audit_update_record
;
2016-04-21 deposited with the CCDC.
2016-05-04 downloaded from the CCDC.
;
_cell_angle_alpha 90
_cell_angle_beta 90
_cell_angle_gamma 90
_cell_formula_units_Z 4
_cell_length_a 17.4049(9)
_cell_length_b 17.5945(10)
_cell_length_c 11.9876(7)
_cell_measurement_reflns_used 4777
_cell_measurement_temperature 100(2)
_cell_measurement_theta_max 28.9057
_cell_measurement_theta_min 3.1095
_cell_volume 3671.0(4)
_computing_cell_refinement 'CrysAlisPro (Agilent Technologies, 2013)'
_computing_data_collection 'CrysAlisPro (Agilent Technologies, 2013)'
_computing_data_reduction 'CrysAlisPro (Agilent Technologies, 2013)'
_computing_molecular_graphics
;ORTEP-3 for Windows (Farrugia, 1997); PLATON (Spek, 1990);
MERCURY (Bruno et al. 2002); DIAMOND (Brandenburg, 2014); 
X-SEED (Barbour, 2001)
;
_computing_publication_material 'WINGX (Farrugia, 1999)'
_computing_structure_refinement 'SHELXL-2014/7 (Sheldrick, 2014)'
_computing_structure_solution 'SIR92 (Altomare et al., 1994)'
_diffrn_ambient_temperature 100(2)
_diffrn_detector_area_resol_mean 10.4223
_diffrn_measured_fraction_theta_full 0.997
_diffrn_measured_fraction_theta_max 0.997
_diffrn_measurement_device_type 'Oxford Diffraction SuperNova with Atlas detector'
_diffrn_measurement_method '\w scans'
_diffrn_radiation_monochromator mirror
_diffrn_radiation_type MoK\a
_diffrn_radiation_wavelength 0.71073
_diffrn_reflns_av_R_equivalents 0.0478
_diffrn_reflns_av_unetI/netI 0.0447
_diffrn_reflns_Laue_measured_fraction_full 0.997
_diffrn_reflns_Laue_measured_fraction_max 0.997
_diffrn_reflns_limit_h_max 22
_diffrn_reflns_limit_h_min -22
_diffrn_reflns_limit_k_max 21
_diffrn_reflns_limit_k_min -22
_diffrn_reflns_limit_l_max 15
_diffrn_reflns_limit_l_min -15
_diffrn_reflns_number 13913
_diffrn_reflns_point_group_measured_fraction_full 0.997
_diffrn_reflns_point_group_measured_fraction_max 0.993
_diffrn_reflns_theta_full 25.242
_diffrn_reflns_theta_max 26.992
_diffrn_reflns_theta_min 3.116
_diffrn_source 'SuperNova (Mo) X-ray Source'
_exptl_absorpt_coefficient_mu 0.805
_exptl_absorpt_correction_T_max 1.00000
_exptl_absorpt_correction_T_min 0.85743
_exptl_absorpt_correction_type multi-scan
_exptl_absorpt_process_details
;
CrysAlisPro, Agilent Technologies,
Version 1.171.36.28 (release 01-02-2013 CrysAlis171 .NET)
(compiled Feb 1 2013,16:14:44)
Empirical absorption correction using spherical harmonics, 
implemented in SCALE3 ABSPACK scaling algorithm.
;
_exptl_crystal_colour brown
_exptl_crystal_density_diffrn 1.518
_exptl_crystal_density_method 'not measured'
_exptl_crystal_description prism
_exptl_crystal_F_000 1724
_exptl_crystal_size_max 0.15
_exptl_crystal_size_mid 0.10
_exptl_crystal_size_min 0.08
_refine_diff_density_max 0.297
_refine_diff_density_min -0.299
_refine_diff_density_rms 0.056
_refine_ls_abs_structure_details
;
 Flack x determined using 1599 quotients [(I+)-(I-)]/[(I+)+(I-)]
 (Parsons, Flack and Wagner, Acta Cryst. B69 (2013) 249-259).
;
_refine_ls_abs_structure_Flack -0.004(9)
_refine_ls_extinction_method none
_refine_ls_goodness_of_fit_ref 1.053
_refine_ls_hydrogen_treatment mixed
_refine_ls_matrix_type full
_refine_ls_number_parameters 255
_refine_ls_number_reflns 3979
_refine_ls_number_restraints 3
_refine_ls_restrained_S_all 1.053
_refine_ls_R_factor_all 0.0355
_refine_ls_R_factor_gt 0.0317
_refine_ls_shift/su_max 0.000
_refine_ls_shift/su_mean 0.000
_refine_ls_structure_factor_coef Fsqd
_refine_ls_weighting_details 'w=1/[\s^2^(Fo^2^)+(0.0385P)^2^+0.3677P] where P=(Fo^2^+2Fc^2^)/3'
_refine_ls_weighting_scheme calc
_refine_ls_wR_factor_gt 0.0762
_refine_ls_wR_factor_ref 0.0787
_reflns_Friedel_coverage 0.897
_reflns_Friedel_fraction_full 0.997
_reflns_Friedel_fraction_max 0.988
_reflns_number_gt 3708
_reflns_number_total 3979
_reflns_threshold_expression 'I > 2\s(I)'
_cod_data_source_file c6ce00445h2.cif
_cod_data_source_block 2b
_cod_original_sg_symbol_Hall 'A 2 -2ac'
_cod_original_sg_symbol_H-M 'A b a 2'
_cod_database_code 7236164
_shelx_shelxl_version_number 2014/7
_shelx_space_group_comment
;
The symmetry employed for this shelxl refinement is uniquely defined
by the following loop, which should always be used as a source of
symmetry information in preference to the above space-group names.
They are only intended as comments.
;
_shelx_estimated_absorpt_t_min 0.889
_shelx_estimated_absorpt_t_max 0.938

loop_
_space_group_symop_operation_xyz
'x, y, z'
'-x, -y, z'
'-x+1/2, y+1/2, z'
'x+1/2, -y+1/2, z'
'x, y+1/2, z+1/2'
'-x, -y+1/2, z+1/2'
'-x+1/2, y+1, z+1/2'
'x+1/2, -y+1, z+1/2'

loop_
_atom_site_label
_atom_site_type_symbol
_atom_site_fract_x
_atom_site_fract_y
_atom_site_fract_z
_atom_site_U_iso_or_equiv
_atom_site_adp_type
_atom_site_occupancy
_atom_site_site_symmetry_order
_atom_site_calc_flag
_atom_site_refinement_flags_posn
_atom_site_refinement_flags_adp
_atom_site_refinement_flags_occupancy
C2A C 0.1218(2) -0.09004(18) -0.0633(3) 0.0141(7) Uani 1 1 d . . .
C2B C 0.07222(19) -0.1310(2) 0.1875(3) 0.0154(7) Uani 1 1 d . . .
C4A C 0.0078(2) -0.0993(2) -0.1378(3) 0.0172(7) Uani 1 1 d . . .
H4A H -0.0435 -0.0897 -0.1545 0.021 Uiso 1 1 calc R U .
C4B C 0.0966(2) -0.0184(2) 0.2540(3) 0.0188(7) Uani 1 1 d . . .
H4B H 0.0941 0.0337 0.2666 0.023 Uiso 1 1 calc R U .
C5A C 0.0513(2) -0.1538(2) -0.1854(3) 0.0179(8) Uani 1 1 d . . .
H5A H 0.0359 -0.1887 -0.2392 0.021 Uiso 1 1 calc R U .
C5B C 0.1444(2) -0.0669(2) 0.3062(3) 0.0211(9) Uani 1 1 d . . .
H5B H 0.1811 -0.0550 0.3597 0.025 Uiso 1 1 calc R U .
C6A C 0.1889(2) -0.06646(19) 0.0020(3) 0.0143(7) Uani 1 1 d . . .
C6B C 0.0409(2) -0.19541(18) 0.1259(3) 0.0163(7) Uani 1 1 d . . .
C7A C 0.2013(2) 0.0103(2) 0.0247(3) 0.0186(8) Uani 1 1 d . . .
H7A H 0.1673 0.0466 -0.0026 0.022 Uiso 1 1 calc R U .
C7B C -0.0359(2) -0.19479(19) 0.0897(3) 0.0211(8) Uani 1 1 d . . .
H7B H -0.0673 -0.1535 0.1063 0.025 Uiso 1 1 calc R U .
C8A C 0.2639(2) 0.0328(2) 0.0873(3) 0.0231(8) Uani 1 1 d . . .
H8A H 0.2719 0.0841 0.1022 0.028 Uiso 1 1 calc R U .
C8B C -0.0648(2) -0.2555(2) 0.0295(3) 0.0240(8) Uani 1 1 d . . .
H8B H -0.1154 -0.2545 0.0047 0.029 Uiso 1 1 calc R U .
C9A C 0.3150(2) -0.0212(2) 0.1281(3) 0.0239(8) Uani 1 1 d . . .
H9A H 0.3569 -0.0063 0.1710 0.029 Uiso 1 1 calc R U .
C9B C -0.0189(2) -0.3179(2) 0.0059(3) 0.0263(9) Uani 1 1 d . . .
H9B H -0.0388 -0.3588 -0.0340 0.032 Uiso 1 1 calc R U .
C10A C 0.3032(2) -0.0973(2) 0.1044(3) 0.0216(8) Uani 1 1 d . . .
H10A H 0.3376 -0.1334 0.1311 0.026 Uiso 1 1 calc R U .
C10B C 0.0571(2) -0.31897(19) 0.0423(3) 0.0245(8) Uani 1 1 d . . .
H10B H 0.0882 -0.3605 0.0261 0.029 Uiso 1 1 calc R U .
C11A C 0.24061(18) -0.1204(2) 0.0415(3) 0.0167(7) Uani 1 1 d . . .
H11A H 0.2332 -0.1716 0.0257 0.020 Uiso 1 1 calc R U .
C11B C 0.0865(2) -0.2589(2) 0.1021(3) 0.0192(7) Uani 1 1 d . . .
H11B H 0.1371 -0.2605 0.1270 0.023 Uiso 1 1 calc R U .
N1A N 0.12323(18) -0.14736(17) -0.1382(2) 0.0167(6) Uani 1 1 d D . .
H1A H 0.1628(16) -0.174(2) -0.153(4) 0.025 Uiso 1 1 d D U .
N1B N 0.12791(18) -0.13691(18) 0.2648(3) 0.0178(7) Uani 1 1 d D . .
H1B H 0.151(2) -0.1765(18) 0.286(3) 0.027 Uiso 1 1 d D U .
N3A N 0.05110(17) -0.05985(16) -0.0604(2) 0.0145(6) Uani 1 1 d . . .
N3B N 0.05185(17) -0.05809(15) 0.1787(2) 0.0139(6) Uani 1 1 d . . .
O1 O 0.1825(2) 0.64261(18) 0.8089(3) 0.0369(9) Uani 1 1 d . . .
O2 O 0.25034(18) 0.69178(15) 0.9623(2) 0.0307(7) Uani 1 1 d . . .
O3 O 0.31802(19) 0.64395(17) 0.8073(2) 0.0317(8) Uani 1 1 d . . .
O4 O 0.24933(16) 0.75823(13) 0.7930(3) 0.0247(6) Uani 1 1 d . . .
Cl Cl 0.24988(5) 0.68256(4) 0.84361(8) 0.01896(19) Uani 1 1 d . . .
Cu Cu 0.0000 0.0000 0.05834(6) 0.01186(14) Uani 1 2 d S T P

loop_
_atom_site_aniso_label
_atom_site_aniso_U_11
_atom_site_aniso_U_22
_atom_site_aniso_U_33
_atom_site_aniso_U_23
_atom_site_aniso_U_13
_atom_site_aniso_U_12
C2A 0.0147(16) 0.0113(15) 0.0165(16) 0.0022(13) 0.0039(14) 0.0006(14)
C2B 0.0105(16) 0.0228(17) 0.0129(15) 0.0041(14) 0.0032(13) -0.0008(15)
C4A 0.0145(17) 0.0214(18) 0.0157(18) -0.0010(15) -0.0018(13) -0.0036(14)
C4B 0.0176(18) 0.0201(16) 0.0186(18) -0.0027(15) -0.0009(14) -0.0017(15)
C5A 0.0176(19) 0.0207(18) 0.0153(16) -0.0035(14) -0.0003(13) -0.0042(16)
C5B 0.016(2) 0.028(2) 0.0193(19) 0.0015(15) -0.0037(13) -0.0020(16)
C6A 0.0132(17) 0.0162(17) 0.0136(16) 0.0004(13) 0.0055(13) -0.0003(14)
C6B 0.0154(18) 0.0163(16) 0.0171(18) 0.0059(14) 0.0024(13) -0.0023(14)
C7A 0.0181(18) 0.0186(17) 0.0191(18) 0.0008(14) 0.0022(14) 0.0012(14)
C7B 0.0171(17) 0.0195(17) 0.0267(19) 0.0082(15) -0.0025(16) 0.0008(14)
C8A 0.0224(19) 0.0217(18) 0.025(2) -0.0002(17) 0.0012(15) -0.0074(15)
C8B 0.0201(19) 0.0253(19) 0.027(2) 0.0077(16) -0.0060(15) -0.0064(16)
C9A 0.0156(18) 0.036(2) 0.0202(19) -0.0003(17) -0.0035(15) -0.0046(17)
C9B 0.031(2) 0.0202(19) 0.027(2) -0.0001(16) -0.0032(18) -0.0095(17)
C10A 0.0146(17) 0.0314(19) 0.0188(16) 0.0058(16) 0.0010(14) 0.0030(15)
C10B 0.0241(19) 0.0198(17) 0.030(2) -0.0001(17) 0.0037(18) 0.0012(14)
C11A 0.0152(16) 0.0194(16) 0.0155(18) 0.0020(15) 0.0023(14) 0.0016(13)
C11B 0.0147(17) 0.0185(16) 0.0245(17) 0.0004(16) 0.0009(14) -0.0002(14)
N1A 0.0160(16) 0.0162(15) 0.0179(16) 0.0004(12) 0.0023(12) 0.0027(13)
N1B 0.0143(16) 0.0217(16) 0.0174(15) 0.0067(13) -0.0019(12) 0.0020(14)
N3A 0.0117(14) 0.0143(15) 0.0174(15) 0.0014(12) 0.0009(12) -0.0005(12)
N3B 0.0119(15) 0.0167(15) 0.0132(14) 0.0001(12) 0.0000(12) 0.0017(12)
O1 0.027(2) 0.0350(18) 0.048(2) -0.0048(14) -0.0041(14) -0.0174(15)
O2 0.0409(18) 0.0268(15) 0.0244(15) -0.0034(12) 0.0069(12) -0.0030(13)
O3 0.028(2) 0.0269(16) 0.0401(19) -0.0002(13) 0.0080(13) 0.0115(14)
O4 0.0215(13) 0.0155(12) 0.0370(17) 0.0047(12) 0.0090(11) 0.0022(15)
Cl 0.0161(4) 0.0143(4) 0.0265(4) -0.0025(4) 0.0030(4) -0.0017(3)
Cu 0.0101(2) 0.0126(2) 0.0129(2) 0.000 0.000 0.0009(2)

loop_
_atom_type_symbol
_atom_type_description
_atom_type_scat_dispersion_real
_atom_type_scat_dispersion_imag
_atom_type_scat_source
C C 0.0033 0.0016 'International Tables Vol C Tables 4.2.6.8 and 6.1.1.4'
H H 0.0000 0.0000 'International Tables Vol C Tables 4.2.6.8 and 6.1.1.4'
N N 0.0061 0.0033 'International Tables Vol C Tables 4.2.6.8 and 6.1.1.4'
O O 0.0106 0.0060 'International Tables Vol C Tables 4.2.6.8 and 6.1.1.4'
Cl Cl 0.1484 0.1585 'International Tables Vol C Tables 4.2.6.8 and 6.1.1.4'
Cu Cu 0.3201 1.2651 'International Tables Vol C Tables 4.2.6.8 and 6.1.1.4'

loop_
_geom_angle_atom_site_label_1
_geom_angle_atom_site_label_2
_geom_angle_atom_site_label_3
_geom_angle
_geom_angle_site_symmetry_1
_geom_angle_site_symmetry_3
N3A C2A N1A 109.3(3) . .
N3A C2A C6A 127.2(3) . .
N1A C2A C6A 123.5(3) . .
N3B C2B N1B 108.6(3) . .
N3B C2B C6B 127.3(3) . .
N1B C2B C6B 124.0(3) . .
C5A C4A N3A 109.5(3) . .
C5A C4A H4A 125.2 . .
N3A C4A H4A 125.2 . .
C5B C4B N3B 109.3(3) . .
C5B C4B H4B 125.3 . .
N3B C4B H4B 125.3 . .
C4A C5A N1A 106.1(3) . .
C4A C5A H5A 126.9 . .
N1A C5A H5A 126.9 . .
C4B C5B N1B 106.0(3) . .
C4B C5B H5B 127.0 . .
N1B C5B H5B 127.0 . .
C11A C6A C7A 119.6(3) . .
C11A C6A C2A 120.3(3) . .
C7A C6A C2A 120.1(3) . .
C11B C6B C7B 118.9(3) . .
C11B C6B C2B 120.7(3) . .
C7B C6B C2B 120.4(3) . .
C8A C7A C6A 120.4(3) . .
C8A C7A H7A 119.8 . .
C6A C7A H7A 119.8 . .
C8B C7B C6B 120.1(3) . .
C8B C7B H7B 120.0 . .
C6B C7B H7B 120.0 . .
C7A C8A C9A 120.0(3) . .
C7A C8A H8A 120.0 . .
C9A C8A H8A 120.0 . .
C7B C8B C9B 120.5(4) . .
C7B C8B H8B 119.8 . .
C9B C8B H8B 119.8 . .
C10A C9A C8A 119.6(3) . .
C10A C9A H9A 120.2 . .
C8A C9A H9A 120.2 . .
C8B C9B C10B 119.6(4) . .
C8B C9B H9B 120.2 . .
C10B C9B H9B 120.2 . .
C9A C10A C11A 120.8(3) . .
C9A C10A H10A 119.6 . .
C11A C10A H10A 119.6 . .
C11B C10B C9B 120.4(3) . .
C11B C10B H10B 119.8 . .
C9B C10B H10B 119.8 . .
C10A C11A C6A 119.7(3) . .
C10A C11A H11A 120.2 . .
C6A C11A H11A 120.2 . .
C10B C11B C6B 120.6(3) . .
C10B C11B H11B 119.7 . .
C6B C11B H11B 119.7 . .
C2A N1A C5A 108.5(3) . .
C2A N1A H1A 125(3) . .
C5A N1A H1A 127(3) . .
C2B N1B C5B 109.5(3) . .
C2B N1B H1B 127(3) . .
C5B N1B H1B 123(3) . .
C2A N3A C4A 106.5(3) . .
C2A N3A Cu 129.9(2) . .
C4A N3A Cu 120.3(2) . .
C2B N3B C4B 106.5(3) . .
C2B N3B Cu 132.3(2) . .
C4B N3B Cu 118.1(2) . .
O1 Cl O2 110.47(18) . .
O1 Cl O3 110.90(18) . .
O2 Cl O3 110.53(18) . .
O1 Cl O4 108.76(19) . .
O2 Cl O4 108.00(18) . .
O3 Cl O4 108.09(17) . .
N3A Cu N3A 88.17(17) 2 .
N3A Cu N3B 178.89(13) 2 .
N3A Cu N3B 92.54(10) . .
N3A Cu N3B 92.53(10) 2 2
N3A Cu N3B 178.89(13) . 2
N3B Cu N3B 86.78(17) . 2

loop_
_geom_bond_atom_site_label_1
_geom_bond_atom_site_label_2
_geom_bond_distance
_geom_bond_site_symmetry_2
C2A N3A 1.340(4) .
C2A N1A 1.351(4) .
C2A C6A 1.466(5) .
C2B N3B 1.336(4) .
C2B N1B 1.345(5) .
C2B C6B 1.458(5) .
C4A C5A 1.349(5) .
C4A N3A 1.382(5) .
C4A H4A 0.9300 .
C4B C5B 1.347(5) .
C4B N3B 1.382(5) .
C4B H4B 0.9300 .
C5A N1A 1.378(5) .
C5A H5A 0.9300 .
C5B N1B 1.358(5) .
C5B H5B 0.9300 .
C6A C11A 1.391(5) .
C6A C7A 1.394(5) .
C6B C11B 1.400(5) .
C6B C7B 1.404(5) .
C7A C8A 1.381(5) .
C7A H7A 0.9300 .
C7B C8B 1.385(5) .
C7B H7B 0.9300 .
C8A C9A 1.391(5) .
C8A H8A 0.9300 .
C8B C9B 1.387(6) .
C8B H8B 0.9300 .
C9A C10A 1.384(5) .
C9A H9A 0.9300 .
C9B C10B 1.394(5) .
C9B H9B 0.9300 .
C10A C11A 1.385(5) .
C10A H10A 0.9300 .
C10B C11B 1.375(5) .
C10B H10B 0.9300 .
C11A H11A 0.9300 .
C11B H11B 0.9300 .
N1A H1A 0.853(14) .
N1B H1B 0.84(2) .
N3A Cu 1.981(3) .
N3B Cu 1.985(3) .
O1 Cl 1.429(3) .
O2 Cl 1.431(3) .
O3 Cl 1.434(3) .
O4 Cl 1.463(3) .
Cu N3A 1.981(3) 2
Cu N3B 1.985(3) 2
